data_4308028
loop_
_publ_author_name
'Daofeng Sun'
'Yanxiong Ke'
'David J. Collins'
'Gary A. Lorigan'
'Hong-Cai Zhou'

_publ_section_title
;
Construction of Robust Open Metal-Organic Frameworks with Chiral Channels
and Permanent Porosity
;
_journal_name_full 'Inorganic Chemistry'
_journal_page_first 2725
_journal_page_last 2734
_journal_paper_doi 10.1021/ic0624773
_journal_volume 46
_journal_year 2007
_chemical_formula_moiety 'Zn3 2(C24 H12 N3 O6) (C H O2) 1.5(H2 O)'
_chemical_formula_sum 'C49 H28 N6 O15.5 Zn3'
_chemical_formula_weight 1144.88
_chemical_melting_point ?
_chemical_name_common none
_chemical_name_systematic
;
 ?
;
_space_group_IT_number 91
_symmetry_cell_setting tetragonal
_symmetry_space_group_name_Hall 'P 4w 2c'
_symmetry_space_group_name_H-M 'P 41 2 2'
_atom_sites_solution_hydrogens geom
_atom_sites_solution_primary direct
_atom_sites_solution_secondary difmap
_audit_creation_method SHELXL-97
_cell_angle_alpha 90.00
_cell_angle_beta 90.00
_cell_angle_gamma 90.00
_cell_formula_units_Z 4
_cell_length_a 17.9980(3)
_cell_length_b 17.9980(3)
_cell_length_c 25.9577(9)
_cell_measurement_reflns_used 7460
_cell_measurement_temperature 183(2)
_cell_measurement_theta_max 25.05
_cell_measurement_theta_min 1.78
_cell_volume 8408.4(4)
_computing_cell_refinement 'Bruker SMART'
_computing_data_collection 'Bruker SMART'
_computing_data_reduction 'Bruker SAINT'
_computing_molecular_graphics 'Bruker SHELXTL'
_computing_publication_material 'Bruker SHELXTL'
_computing_structure_refinement 'SHELXL-97 (Sheldrick, 1997)'
_computing_structure_solution 'SHELXS-97 (Sheldrick, 1990)'
_diffrn_ambient_temperature 183(2)
_diffrn_measured_fraction_theta_full 0.997
_diffrn_measured_fraction_theta_max 0.997
_diffrn_measurement_device_type 'CCD area detector'
_diffrn_measurement_method 'phi and omega scans'
_diffrn_radiation_monochromator graphite
_diffrn_radiation_source 'fine-focus sealed tube'
_diffrn_radiation_type MoK\a
_diffrn_radiation_wavelength 0.71073
_diffrn_reflns_av_R_equivalents 0.0437
_diffrn_reflns_av_sigmaI/netI 0.0389
_diffrn_reflns_limit_h_max 18
_diffrn_reflns_limit_h_min -21
_diffrn_reflns_limit_k_max 20
_diffrn_reflns_limit_k_min -21
_diffrn_reflns_limit_l_max 30
_diffrn_reflns_limit_l_min -30
_diffrn_reflns_number 49534
_diffrn_reflns_theta_full 25.05
_diffrn_reflns_theta_max 25.05
_diffrn_reflns_theta_min 1.78
_exptl_absorpt_coefficient_mu 0.894
_exptl_absorpt_correction_type none
_exptl_crystal_colour colorless
_exptl_crystal_density_diffrn 0.904
_exptl_crystal_density_meas ?
_exptl_crystal_density_method 'not measured'
_exptl_crystal_description rod
_exptl_crystal_F_000 2312
_exptl_crystal_size_max 0.38
_exptl_crystal_size_mid 0.15
_exptl_crystal_size_min 0.15
_refine_diff_density_max 0.689
_refine_diff_density_min -0.321
_refine_diff_density_rms 0.135
_refine_ls_abs_structure_details 'Flack H D (1983), Acta Cryst. A39, 876-881'
_refine_ls_abs_structure_Flack -0.030(19)
_refine_ls_extinction_method none
_refine_ls_goodness_of_fit_ref 1.113
_refine_ls_hydrogen_treatment mixed
_refine_ls_matrix_type full
_refine_ls_number_parameters 367
_refine_ls_number_reflns 7460
_refine_ls_number_restraints 0
_refine_ls_restrained_S_all 1.113
_refine_ls_R_factor_all 0.0521
_refine_ls_R_factor_gt 0.0453
_refine_ls_shift/su_max 0.001
_refine_ls_shift/su_mean 0.000
_refine_ls_structure_factor_coef Fsqd
_refine_ls_weighting_details 'calc w=1/[\s^2^(Fo^2^)+(0.1093P)^2^+0.0000P] where P=(Fo^2^+2Fc^2^)/3'
_refine_ls_weighting_scheme calc
_refine_ls_wR_factor_gt 0.1600
_refine_ls_wR_factor_ref 0.1631
_reflns_number_gt 6315
_reflns_number_total 7460
_reflns_threshold_expression >2sigma(I)
_cod_data_source_file ic0624773si20061227_065233.cif
_cod_data_source_block xamd194m
_cod_depositor_comments
;
The following automatic conversions were performed:
'_symmetry_cell_setting' value 'Tetragonal' changed to 'tetragonal'
according to '/home/saulius/struct/CIF-dictionaries/cif_core.dic'
dictionary named 'cif_core.dic' version 2.4.1 from 2010-06-29.

Automatic conversion script
Id: cif_fix_enum 1527 2010-12-29 10:47:43Z saulius 

The following automatic conversions were performed:

'_chemical_melting_point' value 'not measured' was changed to '?' -
the value is undefined or not given.

Automatic conversion script
Id: cif_fix_values 1646 2011-03-28 12:23:43Z adriana 

The following automatic conversions were performed:

'_exptl_crystal_density_meas' value 'none' was changed to '?' - the
value is perceived as not measured.

Automatic conversion script
Id: cif_fix_values 3008 2015-01-20 13:52:24Z robertas 
;
_cod_original_formula_sum 'C49 H28 N6 O15.50 Zn3'
_cod_database_code 4308028

loop_
_symmetry_equiv_pos_as_xyz
'x, y, z'
'-x, -y, z+1/2'
'-y, x, z+1/4'
'y, -x, z+3/4'
'-x, y, -z'
'x, -y, -z+1/2'
'y, x, -z+3/4'
'-y, -x, -z+1/4'

loop_
_atom_site_label
_atom_site_type_symbol
_atom_site_fract_x
_atom_site_fract_y
_atom_site_fract_z
_atom_site_U_iso_or_equiv
_atom_site_adp_type
_atom_site_occupancy
_atom_site_symmetry_multiplicity
_atom_site_calc_flag
_atom_site_refinement_flags
_atom_site_disorder_assembly
_atom_site_disorder_group
C1 C 0.3336(3) 0.6099(3) -0.05120(17) 0.0325(11) Uani 1 1 d . . .
C1F C 0.2269(9) 0.8126(8) 0.1408(6) 0.082(5) Uani 0.50 1 d P . .
C2 C 0.3878(3) 0.5700(3) -0.07659(19) 0.0346(11) Uani 1 1 d . . .
C3 C 0.3688(3) 0.5229(3) -0.11642(19) 0.0380(12) Uani 1 1 d . . .
C4 C 0.2941(3) 0.5150(3) -0.1309(2) 0.0412(13) Uani 1 1 d . . .
C5 C 0.2401(3) 0.5567(3) -0.1060(2) 0.0500(15) Uani 1 1 d . . .
H5A H 0.1897 0.5532 -0.1165 0.060 Uiso 1 1 calc R . .
C6 C 0.2594(3) 0.6031(3) -0.0661(2) 0.0445(13) Uani 1 1 d . . .
H6A H 0.2221 0.6306 -0.0487 0.053 Uiso 1 1 calc R . .
C7 C 0.3549(3) 0.6610(3) -0.00829(17) 0.0294(10) Uani 1 1 d . . .
C8 C 0.2740(3) 0.4656(3) -0.1749(2) 0.0437(13) Uani 1 1 d . . .
C9 C 0.4684(3) 0.3041(3) -0.34483(18) 0.0347(11) Uani 1 1 d . . .
C10 C 0.3954(3) 0.2801(3) -0.3470(2) 0.0407(12) Uani 1 1 d . . .
C11 C 0.3442(3) 0.3084(3) -0.3131(2) 0.0439(14) Uani 1 1 d . . .
C12 C 0.3636(3) 0.3597(3) -0.2755(2) 0.0418(13) Uani 1 1 d . . .
C13 C 0.4370(3) 0.3829(3) -0.2724(2) 0.0437(14) Uani 1 1 d . . .
H13A H 0.4515 0.4171 -0.2464 0.052 Uiso 1 1 calc R . .
C14 C 0.4893(3) 0.3563(3) -0.3072(2) 0.0412(13) Uani 1 1 d . . .
H14A H 0.5392 0.3734 -0.3056 0.049 Uiso 1 1 calc R . .
C15 C 0.5217(3) 0.2767(3) -0.38420(17) 0.0324(11) Uani 1 1 d . . .
C16 C 0.3059(3) 0.3918(3) -0.2419(2) 0.0464(14) Uani 1 1 d . . .
C17 C -0.0427(3) 0.3871(3) -0.2606(2) 0.0398(12) Uani 1 1 d . . .
C18 C -0.0224(3) 0.4212(3) -0.2143(2) 0.0454(14) Uani 1 1 d . . .
C19 C 0.0506(3) 0.4276(4) -0.2021(2) 0.0538(16) Uani 1 1 d . . .
H19A H 0.0645 0.4508 -0.1706 0.065 Uiso 1 1 calc R . .
C20 C 0.1060(3) 0.4005(4) -0.2353(2) 0.0478(14) Uani 1 1 d . . .
C21 C 0.0836(3) 0.3666(4) -0.2809(2) 0.0614(19) Uani 1 1 d . . .
H21A H 0.1202 0.3482 -0.3040 0.074 Uiso 1 1 calc R . .
C22 C 0.0105(3) 0.3593(3) -0.2932(2) 0.0528(16) Uani 1 1 d . . .
H22A H -0.0037 0.3350 -0.3242 0.063 Uiso 1 1 calc R . .
C23 C -0.1249(3) 0.3842(3) -0.27356(19) 0.0330(11) Uani 1 1 d . . .
C24 C 0.1856(3) 0.4120(3) -0.2234(2) 0.0463(14) Uani 1 1 d . . .
N1 N 0.2356(2) 0.3784(3) -0.25310(18) 0.0492(12) Uani 1 1 d . . .
N2 N 0.2019(2) 0.4548(3) -0.18354(18) 0.0494(12) Uani 1 1 d . . .
N3 N 0.3289(2) 0.4359(3) -0.20242(16) 0.0443(11) Uani 1 1 d . . .
O1 O 0.42265(19) 0.66643(17) 0.00216(12) 0.0357(7) Uani 1 1 d . . .
O2 O 0.30332(19) 0.69392(19) 0.01581(12) 0.0354(8) Uani 1 1 d . . .
O3 O 0.59067(19) 0.29020(19) -0.37651(13) 0.0387(8) Uani 1 1 d . . .
O4 O 0.49712(19) 0.24045(18) -0.42076(11) 0.0359(8) Uani 1 1 d . . .
O5 O -0.14237(18) 0.3464(2) -0.31381(13) 0.0407(9) Uani 1 1 d . . .
O6 O -0.16866(17) 0.41616(19) -0.24506(12) 0.0358(7) Uani 1 1 d . . .
O7 O 0.25149(17) 0.74851(17) 0.1250 0.0347(10) Uani 1 2 d S . .
O8 O 0.1860(10) 0.8234(7) 0.1777(6) 0.154(7) Uani 0.50 1 d P . .
Zn1 Zn 0.5000 0.75194(4) 0.0000 0.02353(18) Uani 1 2 d S . .
Zn2 Zn 0.33706(3) 0.75018(3) 0.075408(18) 0.02837(16) Uani 1 1 d . . .
O1S O 0.7603(18) 0.8490(17) 0.0766(12) 0.131(10) Uiso 0.25 1 d P . .
H2 H 0.443(3) 0.577(3) -0.0664(18) 0.034(13) Uiso 1 1 d . . .
H10 H 0.376(3) 0.247(3) -0.3804(18) 0.034(12) Uiso 1 1 d . . .
H3 H 0.424(4) 0.499(4) -0.132(3) 0.08(2) Uiso 1 1 d . . .
H18 H -0.060(3) 0.440(3) -0.1870(19) 0.036(13) Uiso 1 1 d . . .
H11 H 0.307(4) 0.294(4) -0.318(3) 0.06(2) Uiso 1 1 d . . .
O3S O 0.5471(17) 0.1240(17) -0.2920(12) 0.125(9) Uiso 0.25 1 d P . .
O2S O -0.0860(19) 0.5115(19) -0.0788(13) 0.139(10) Uiso 0.25 1 d P . .

loop_
_atom_site_aniso_label
_atom_site_aniso_U_11
_atom_site_aniso_U_22
_atom_site_aniso_U_33
_atom_site_aniso_U_23
_atom_site_aniso_U_13
_atom_site_aniso_U_12
C1 0.034(3) 0.039(3) 0.024(2) 0.0003(19) 0.000(2) -0.005(2)
C1F 0.093(11) 0.060(9) 0.094(14) 0.016(8) 0.052(10) 0.007(8)
C2 0.032(3) 0.036(3) 0.035(3) 0.001(2) -0.006(2) -0.002(2)
C3 0.033(3) 0.047(3) 0.034(3) -0.005(2) -0.005(2) 0.000(2)
C4 0.034(3) 0.054(3) 0.036(3) -0.009(3) -0.003(2) -0.003(2)
C5 0.021(3) 0.082(4) 0.047(3) -0.030(3) -0.003(2) -0.002(3)
C6 0.027(3) 0.064(4) 0.043(3) -0.019(3) 0.005(2) -0.003(2)
C7 0.035(3) 0.027(2) 0.026(2) 0.007(2) -0.005(2) -0.007(2)
C8 0.034(3) 0.058(3) 0.039(3) -0.020(3) -0.005(2) 0.003(2)
C9 0.037(3) 0.045(3) 0.022(2) -0.005(2) -0.007(2) 0.005(2)
C10 0.042(3) 0.048(3) 0.031(3) -0.009(2) -0.001(2) -0.006(2)
C11 0.032(3) 0.056(4) 0.044(3) -0.010(3) -0.002(3) -0.002(3)
C12 0.035(3) 0.056(3) 0.034(3) -0.013(2) -0.006(2) 0.007(2)
C13 0.034(3) 0.061(4) 0.036(3) -0.024(3) -0.008(2) 0.005(2)
C14 0.030(3) 0.055(3) 0.038(3) -0.012(2) -0.008(2) 0.001(2)
C15 0.039(3) 0.035(3) 0.023(2) 0.004(2) -0.002(2) -0.002(2)
C16 0.036(3) 0.065(4) 0.039(3) -0.016(3) -0.006(2) 0.002(2)
C17 0.030(3) 0.050(3) 0.039(3) -0.018(2) -0.005(2) 0.002(2)
C18 0.032(3) 0.060(4) 0.044(3) -0.024(3) 0.002(2) 0.002(2)
C19 0.040(3) 0.076(4) 0.046(3) -0.028(3) -0.009(3) 0.003(3)
C20 0.030(3) 0.071(4) 0.042(3) -0.026(3) -0.005(2) 0.006(3)
C21 0.028(3) 0.090(5) 0.065(4) -0.054(4) -0.001(3) 0.008(3)
C22 0.030(3) 0.070(4) 0.058(4) -0.040(3) -0.006(3) 0.008(3)
C23 0.028(3) 0.037(3) 0.035(3) -0.001(2) -0.004(2) 0.005(2)
C24 0.029(3) 0.066(4) 0.044(3) -0.021(3) -0.005(2) 0.003(2)
N1 0.029(3) 0.073(3) 0.045(3) -0.026(2) -0.004(2) 0.003(2)
N2 0.030(2) 0.068(3) 0.050(3) -0.026(3) -0.006(2) 0.006(2)
N3 0.033(2) 0.064(3) 0.037(2) -0.018(2) -0.0042(19) 0.003(2)
O1 0.0355(19) 0.0278(17) 0.0439(18) -0.0010(16) -0.0103(16) -0.0042(14)
O2 0.0367(19) 0.0400(19) 0.0295(17) -0.0038(15) -0.0040(15) -0.0034(15)
O3 0.036(2) 0.048(2) 0.0317(17) -0.0076(16) 0.0003(16) -0.0011(16)
O4 0.0468(19) 0.0417(19) 0.0193(15) -0.0040(15) 0.0020(14) -0.0133(15)
O5 0.0286(18) 0.052(2) 0.041(2) -0.0153(17) -0.0040(15) 0.0002(15)
O6 0.0307(18) 0.0417(19) 0.0350(17) -0.0030(16) -0.0013(15) 0.0122(15)
O7 0.0354(14) 0.0354(14) 0.033(2) 0.0130(16) 0.0130(16) 0.014(2)
O8 0.226(18) 0.076(8) 0.159(13) -0.012(9) 0.127(14) 0.012(9)
Zn1 0.0261(4) 0.0244(4) 0.0201(3) 0.000 0.0003(3) 0.000
Zn2 0.0323(3) 0.0281(3) 0.0247(3) 0.0003(2) 0.0037(2) -0.0034(2)

loop_
_atom_type_symbol
_atom_type_description
_atom_type_scat_dispersion_real
_atom_type_scat_dispersion_imag
_atom_type_scat_source
C C 0.0033 0.0016 'International Tables Vol C Tables 4.2.6.8 and 6.1.1.4'
H H 0.0000 0.0000 'International Tables Vol C Tables 4.2.6.8 and 6.1.1.4'
N N 0.0061 0.0033 'International Tables Vol C Tables 4.2.6.8 and 6.1.1.4'
O O 0.0106 0.0060 'International Tables Vol C Tables 4.2.6.8 and 6.1.1.4'
Zn Zn 0.2839 1.4301 'International Tables Vol C Tables 4.2.6.8 and 6.1.1.4'

loop_
_geom_angle_atom_site_label_1
_geom_angle_atom_site_label_2
_geom_angle_atom_site_label_3
_geom_angle
_geom_angle_site_symmetry_1
_geom_angle_site_symmetry_3
_geom_angle_publ_flag
C2 C1 C6 119.9(4) . . ?
C2 C1 C7 119.7(4) . . ?
C6 C1 C7 120.4(4) . . ?
O8 C1F C1F 104.6(17) . 8_665 ?
O8 C1F O7 126.3(13) . . ?
C1F C1F O7 60.1(8) 8_665 . ?
C1 C2 C3 120.1(5) . . ?
C2 C3 C4 120.0(5) . . ?
C5 C4 C3 119.5(5) . . ?
C5 C4 C8 120.7(5) . . ?
C3 C4 C8 119.8(5) . . ?
C6 C5 C4 120.2(5) . . ?
C5 C6 C1 120.3(5) . . ?
O1 C7 O2 124.7(4) . . ?
O1 C7 C1 117.3(4) . . ?
O2 C7 C1 117.9(4) . . ?
N2 C8 N3 125.2(5) . . ?
N2 C8 C4 116.8(4) . . ?
N3 C8 C4 118.0(4) . . ?
C10 C9 C14 119.3(5) . . ?
C10 C9 C15 118.8(4) . . ?
C14 C9 C15 121.8(4) . . ?
C11 C10 C9 119.8(5) . . ?
C10 C11 C12 121.9(5) . . ?
C13 C12 C11 118.7(5) . . ?
C13 C12 C16 121.2(5) . . ?
C11 C12 C16 119.9(5) . . ?
C12 C13 C14 120.2(5) . . ?
C13 C14 C9 120.0(5) . . ?
O4 C15 O3 124.6(4) . . ?
O4 C15 C9 118.2(4) . . ?
O3 C15 C9 117.1(4) . . ?
N1 C16 N3 124.4(5) . . ?
N1 C16 C12 118.3(4) . . ?
N3 C16 C12 117.3(5) . . ?
C22 C17 C18 120.5(5) . . ?
C22 C17 C23 122.0(4) . . ?
C18 C17 C23 117.4(4) . . ?
C19 C18 C17 119.4(5) . . ?
C18 C19 C20 120.9(5) . . ?
C21 C20 C19 118.0(5) . . ?
C21 C20 C24 121.2(5) . . ?
C19 C20 C24 120.7(5) . . ?
C22 C21 C20 121.4(5) . . ?
C21 C22 C17 119.7(5) . . ?
O6 C23 O5 125.6(4) . . ?
O6 C23 C17 118.5(4) . . ?
O5 C23 C17 115.9(4) . . ?
N2 C24 N1 124.6(5) . . ?
N2 C24 C20 117.3(5) . . ?
N1 C24 C20 118.0(5) . . ?
C16 N1 C24 115.9(5) . . ?
C24 N2 C8 115.6(5) . . ?
C8 N3 C16 114.3(4) . . ?
C7 O1 Zn1 134.8(3) . . ?
C7 O2 Zn2 114.0(3) . . ?
C15 O3 Zn2 118.5(3) . 2_664 ?
C15 O4 Zn1 136.3(3) . 2_664 ?
C23 O5 Zn2 114.3(3) . 7_454 ?
C23 O6 Zn1 138.1(3) . 4_464 ?
C1F O7 C1F 59.7(15) 8_665 . ?
C1F O7 Zn2 118.2(7) 8_665 . ?
C1F O7 Zn2 116.7(6) . . ?
C1F O7 Zn2 116.7(6) 8_665 8_665 ?
C1F O7 Zn2 118.2(7) . 8_665 ?
Zn2 O7 Zn2 115.7(2) . 8_665 ?
O4 Zn1 O4 172.38(19) 6_564 2_665 ?
O4 Zn1 O1 93.40(14) 6_564 . ?
O4 Zn1 O1 92.25(12) 2_665 . ?
O4 Zn1 O1 92.25(12) 6_564 5_655 ?
O4 Zn1 O1 93.40(14) 2_665 5_655 ?
O1 Zn1 O1 84.31(18) . 5_655 ?
O4 Zn1 O6 82.81(12) 6_564 7_564 ?
O4 Zn1 O6 91.95(13) 2_665 7_564 ?
O1 Zn1 O6 91.40(13) . 7_564 ?
O1 Zn1 O6 173.27(13) 5_655 7_564 ?
O4 Zn1 O6 91.95(13) 6_564 3_665 ?
O4 Zn1 O6 82.81(12) 2_665 3_665 ?
O1 Zn1 O6 173.27(13) . 3_665 ?
O1 Zn1 O6 91.40(13) 5_655 3_665 ?
O6 Zn1 O6 93.32(19) 7_564 3_665 ?
O3 Zn2 O2 121.65(14) 2_665 . ?
O3 Zn2 O5 114.15(15) 2_665 7_564 ?
O2 Zn2 O5 114.66(14) . 7_564 ?
O3 Zn2 O7 95.51(13) 2_665 . ?
O2 Zn2 O7 105.22(10) . . ?
O5 Zn2 O7 100.30(14) 7_564 . ?

loop_
_geom_bond_atom_site_label_1
_geom_bond_atom_site_label_2
_geom_bond_distance
_geom_bond_site_symmetry_2
_geom_bond_publ_flag
C1 C2 1.380(7) . ?
C1 C6 1.395(7) . ?
C1 C7 1.494(6) . ?
C1F O8 1.223(18) . ?
C1F C1F 1.30(3) 8_665 ?
C1F O7 1.302(14) . ?
C2 C3 1.380(7) . ?
C3 C4 1.404(7) . ?
C4 C5 1.386(7) . ?
C4 C8 1.494(7) . ?
C5 C6 1.374(7) . ?
C7 O1 1.253(6) . ?
C7 O2 1.266(6) . ?
C8 N2 1.331(7) . ?
C8 N3 1.332(7) . ?
C9 C10 1.385(7) . ?
C9 C14 1.407(7) . ?
C9 C15 1.486(7) . ?
C10 C11 1.371(8) . ?
C11 C12 1.389(8) . ?
C12 C13 1.388(7) . ?
C12 C16 1.474(8) . ?
C13 C14 1.390(7) . ?
C15 O4 1.234(6) . ?
C15 O3 1.280(6) . ?
C16 N1 1.321(7) . ?
C16 N3 1.362(7) . ?
C17 C22 1.373(7) . ?
C17 C18 1.399(7) . ?
C17 C23 1.517(7) . ?
C18 C19 1.357(8) . ?
C19 C20 1.405(7) . ?
C20 C21 1.393(7) . ?
C20 C24 1.480(7) . ?
C21 C22 1.361(8) . ?
C23 O6 1.224(6) . ?
C23 O5 1.286(6) . ?
C24 N2 1.323(6) . ?
C24 N1 1.330(6) . ?
O1 Zn1 2.076(3) . ?
O2 Zn2 1.946(3) . ?
O3 Zn2 1.944(3) 2_664 ?
O4 Zn1 2.062(3) 2_664 ?
O5 Zn2 1.964(3) 7_454 ?
O6 Zn1 2.082(3) 4_464 ?
O7 C1F 1.302(14) 8_665 ?
O7 Zn2 2.008(2) . ?
O7 Zn2 2.008(2) 8_665 ?
Zn1 O4 2.062(3) 6_564 ?
Zn1 O4 2.062(3) 2_665 ?
Zn1 O1 2.076(3) 5_655 ?
Zn1 O6 2.082(3) 7_564 ?
Zn1 O6 2.082(3) 3_665 ?
Zn2 O3 1.944(3) 2_665 ?
Zn2 O5 1.964(3) 7_564 ?
O3S O2S 1.34(4) 4_554 ?
O2S O3S 1.34(4) 3 ?
